data_4028008
loop_
_publ_author_name
'Manas K. Ghorai'
'Koena Ghosh'
'A. K. Yadav'
'Y. Nanaji'
'Sandipan Halder'
'Masthanvali Sayyad'

_publ_section_title
;
 Memory of Chirality (MOC) Concept in Imino-Aldol Reaction:
 Enantioselective Synthesis of \a,\b-Diamino Esters and Aziridines
;
_journal_name_full 'Journal of Organic Chemistry'
_journal_page_first 2311
_journal_page_last 2326
_journal_paper_doi 10.1021/jo302018a
_journal_volume 78
_journal_year 2013
_chemical_formula_moiety 'C31 H32 N2 O4 S'
_chemical_formula_sum 'C31 H32 N2 O4 S'
_chemical_formula_weight 528.65
_chemical_name_systematic
;
 ?
;
_space_group_IT_number 14
_symmetry_cell_setting monoclinic
_symmetry_space_group_name_Hall '-P 2yn'
_symmetry_space_group_name_H-M 'P 1 21/n 1'
_atom_sites_solution_hydrogens geom
_atom_sites_solution_primary direct
_atom_sites_solution_secondary difmap
_audit_creation_method SHELXL-97
_cell_angle_alpha 90.00
_cell_angle_beta 91.076(5)
_cell_angle_gamma 90.00
_cell_formula_units_Z 4
_cell_length_a 11.951(5)
_cell_length_b 11.170(5)
_cell_length_c 19.919(5)
_cell_measurement_reflns_used 999
_cell_measurement_temperature 100
_cell_measurement_theta_max 28.23
_cell_measurement_theta_min 2.04
_cell_volume 2658.6(18)
_computing_cell_refinement 'SAINT 6.45 ( Bruker, 2003)'
_computing_data_collection 'SMART 5.628 (Bruker, 2003)'
_computing_data_reduction 'SAINT 6.45  (Bruker, 2003)'
_computing_molecular_graphics 'Diamond 2.1e'
_computing_publication_material SHELXL-97
_computing_structure_refinement 'SHELXL-97 (Sheldrick, 1997)'
_computing_structure_solution SIR-97
_diffrn_ambient_temperature 100
_diffrn_measured_fraction_theta_full 0.993
_diffrn_measured_fraction_theta_max 0.993
_diffrn_measurement_device_type 'BRUKER SMART APEX'
_diffrn_measurement_method /w-scans
_diffrn_radiation_monochromator graphite
_diffrn_radiation_source 'fine-focus sealed tube'
_diffrn_radiation_type MoK\a
_diffrn_radiation_wavelength 0.71069
_diffrn_reflns_av_R_equivalents 0.1347
_diffrn_reflns_av_sigmaI/netI 0.1895
_diffrn_reflns_limit_h_max 15
_diffrn_reflns_limit_h_min -15
_diffrn_reflns_limit_k_max 14
_diffrn_reflns_limit_k_min -14
_diffrn_reflns_limit_l_max 11
_diffrn_reflns_limit_l_min -26
_diffrn_reflns_number 17346
_diffrn_reflns_theta_full 28.33
_diffrn_reflns_theta_max 28.33
_diffrn_reflns_theta_min 1.97
_diffrn_standards_number 0
_exptl_absorpt_coefficient_mu 0.162
_exptl_absorpt_correction_T_max 0.9856
_exptl_absorpt_correction_T_min 0.9777
_exptl_absorpt_correction_type multi-scan
_exptl_absorpt_process_details 'SADABS 2.10 (Bruker 2003)'
_exptl_crystal_colour colorless
_exptl_crystal_density_diffrn 1.321
_exptl_crystal_description 'rectangular parallelopiped'
_exptl_crystal_F_000 1120
_exptl_crystal_size_max 0.14
_exptl_crystal_size_mid 0.11
_exptl_crystal_size_min 0.09
_refine_diff_density_max 0.461
_refine_diff_density_min -0.402
_refine_diff_density_rms 0.092
_refine_ls_extinction_method none
_refine_ls_goodness_of_fit_ref 0.937
_refine_ls_hydrogen_treatment mixed
_refine_ls_matrix_type full
_refine_ls_number_parameters 351
_refine_ls_number_reflns 6585
_refine_ls_number_restraints 0
_refine_ls_restrained_S_all 0.937
_refine_ls_R_factor_all 0.2001
_refine_ls_R_factor_gt 0.0805
_refine_ls_shift/su_max 0.078
_refine_ls_shift/su_mean 0.000
_refine_ls_structure_factor_coef Fsqd
_refine_ls_weighting_details 'calc w=1/[\s^2^(Fo^2^)+(0.0730P)^2^+0.0000P] where P=(Fo^2^+2Fc^2^)/3'
_refine_ls_weighting_scheme calc
_refine_ls_wR_factor_gt 0.1542
_refine_ls_wR_factor_ref 0.2140
_reflns_number_gt 2715
_reflns_number_total 6585
_reflns_threshold_expression >2sigma(I)
_cod_data_source_file jo302018a_si_002_3.cif
_cod_data_source_block Compound6b
_cod_database_code 4028008

loop_
_symmetry_equiv_pos_as_xyz
'x, y, z'
'-x+1/2, y+1/2, -z+1/2'
'-x, -y, -z'
'x-1/2, -y-1/2, z-1/2'

loop_
_atom_site_label
_atom_site_type_symbol
_atom_site_fract_x
_atom_site_fract_y
_atom_site_fract_z
_atom_site_U_iso_or_equiv
_atom_site_adp_type
_atom_site_occupancy
_atom_site_symmetry_multiplicity
_atom_site_calc_flag
_atom_site_refinement_flags
S1 S -0.06715(8) 0.31017(10) 0.00473(6) 0.0250(3) Uani 1 1 d .
O1 O -0.0996(2) 0.4186(2) -0.02877(14) 0.0273(7) Uani 1 1 d .
O2 O -0.1113(2) 0.1975(2) -0.01753(15) 0.0288(7) Uani 1 1 d .
O3 O 0.2325(2) 0.2766(2) -0.13736(14) 0.0281(7) Uani 1 1 d .
O4 O 0.1235(2) 0.1180(2) -0.11468(15) 0.0255(7) Uani 1 1 d .
N1 N 0.0680(3) 0.3016(3) -0.00256(19) 0.0239(9) Uani 1 1 d .
N2 N 0.3072(3) 0.2968(3) -0.01003(19) 0.0225(8) Uani 1 1 d .
C1 C -0.0994(3) 0.3257(4) 0.0904(2) 0.0236(10) Uani 1 1 d .
C2 C -0.1197(3) 0.4380(4) 0.1170(2) 0.0286(11) Uani 1 1 d .
H2 H -0.1198 0.5053 0.0895 0.034 Uiso 1 1 calc R
C3 C -0.1400(3) 0.4491(4) 0.1850(2) 0.0298(11) Uani 1 1 d .
H3 H -0.1550 0.5240 0.2033 0.036 Uiso 1 1 calc R
C4 C -0.1380(3) 0.3483(4) 0.2258(2) 0.0294(11) Uani 1 1 d .
H4 H -0.1492 0.3563 0.2716 0.035 Uiso 1 1 calc R
C5 C -0.1195(3) 0.2368(4) 0.1988(2) 0.0281(11) Uani 1 1 d .
H5 H -0.1210 0.1693 0.2261 0.034 Uiso 1 1 calc R
C6 C -0.0989(3) 0.2253(4) 0.1311(2) 0.0287(11) Uani 1 1 d .
H6 H -0.0847 0.1502 0.1129 0.034 Uiso 1 1 calc R
C7 C 0.1317(3) 0.1946(4) 0.0186(2) 0.0224(9) Uani 1 1 d .
H7 H 0.0864 0.1244 0.0064 0.027 Uiso 1 1 calc R
C8 C 0.1544(3) 0.1889(4) 0.0940(2) 0.0235(10) Uani 1 1 d .
C9 C 0.1558(3) 0.0793(4) 0.1264(2) 0.0284(11) Uani 1 1 d .
H9 H 0.1436 0.0096 0.1017 0.034 Uiso 1 1 calc R
C10 C 0.1752(3) 0.0720(5) 0.1947(2) 0.0356(12) Uani 1 1 d .
H10 H 0.1761 -0.0026 0.2155 0.043 Uiso 1 1 calc R
C11 C 0.1933(4) 0.1744(5) 0.2330(3) 0.0417(13) Uani 1 1 d .
H11 H 0.2067 0.1695 0.2791 0.050 Uiso 1 1 calc R
C12 C 0.1910(3) 0.2839(4) 0.2005(2) 0.0349(12) Uani 1 1 d .
H12 H 0.2024 0.3537 0.2252 0.042 Uiso 1 1 calc R
C13 C 0.1721(3) 0.2915(4) 0.1324(2) 0.0283(11) Uani 1 1 d .
H13 H 0.1711 0.3661 0.1117 0.034 Uiso 1 1 calc R
C14 C 0.2389(3) 0.1909(4) -0.0249(2) 0.0221(9) Uani 1 1 d .
C15 C 0.3950(3) 0.2878(3) 0.0416(2) 0.0241(10) Uani 1 1 d .
H15A H 0.4601 0.2498 0.0225 0.029 Uiso 1 1 calc R
H15B H 0.3689 0.2371 0.0776 0.029 Uiso 1 1 calc R
C16 C 0.4289(3) 0.4079(4) 0.0704(2) 0.0229(10) Uani 1 1 d .
C17 C 0.5279(3) 0.4159(4) 0.1087(2) 0.0262(10) Uani 1 1 d .
H17 H 0.5733 0.3488 0.1139 0.031 Uiso 1 1 calc R
C18 C 0.5586(4) 0.5217(4) 0.1387(2) 0.0295(11) Uani 1 1 d .
H18 H 0.6242 0.5253 0.1645 0.035 Uiso 1 1 calc R
C19 C 0.4932(3) 0.6230(4) 0.1311(2) 0.0283(11) Uani 1 1 d .
H19 H 0.5141 0.6945 0.1518 0.034 Uiso 1 1 calc R
C20 C 0.3962(3) 0.6163(4) 0.0922(2) 0.0295(11) Uani 1 1 d .
H20 H 0.3517 0.6840 0.0864 0.035 Uiso 1 1 calc R
C21 C 0.3650(3) 0.5103(4) 0.0621(2) 0.0270(10) Uani 1 1 d .
H21 H 0.2999 0.5074 0.0358 0.032 Uiso 1 1 calc R
C22 C 0.1992(3) 0.2026(4) -0.0985(2) 0.0216(9) Uani 1 1 d .
C23 C 0.0760(3) 0.1234(4) -0.1822(2) 0.0290(11) Uani 1 1 d .
H23A H 0.0475 0.0451 -0.1948 0.035 Uiso 1 1 calc R
H23B H 0.1340 0.1449 -0.2134 0.035 Uiso 1 1 calc R
C24 C -0.0173(3) 0.2137(4) -0.1869(2) 0.0321(11) Uani 1 1 d .
H24A H -0.0473 0.2153 -0.2319 0.048 Uiso 1 1 calc R
H24B H 0.0111 0.2915 -0.1752 0.048 Uiso 1 1 calc R
H24C H -0.0752 0.1919 -0.1565 0.048 Uiso 1 1 calc R
C25 C 0.2979(3) 0.0665(4) -0.0170(2) 0.0239(10) Uani 1 1 d .
H25A H 0.3397 0.0667 0.0252 0.029 Uiso 1 1 calc R
H25B H 0.2403 0.0057 -0.0137 0.029 Uiso 1 1 calc R
C26 C 0.3761(3) 0.0297(4) -0.0716(2) 0.0237(10) Uani 1 1 d .
C27 C 0.3473(4) -0.0646(4) -0.1137(2) 0.0273(10) Uani 1 1 d .
H27 H 0.2792 -0.1033 -0.1080 0.033 Uiso 1 1 calc R
C28 C 0.4168(4) -0.1025(4) -0.1640(2) 0.0317(11) Uani 1 1 d .
H28 H 0.3947 -0.1651 -0.1919 0.038 Uiso 1 1 calc R
C29 C 0.5189(4) -0.0480(4) -0.1729(2) 0.0296(11) Uani 1 1 d .
H29 H 0.5662 -0.0744 -0.2064 0.036 Uiso 1 1 calc R
C30 C 0.5500(3) 0.0450(4) -0.1322(2) 0.0297(11) Uani 1 1 d .
H30 H 0.6181 0.0833 -0.1385 0.036 Uiso 1 1 calc R
C31 C 0.4802(3) 0.0825(4) -0.0814(2) 0.0269(10) Uani 1 1 d .
H31 H 0.5035 0.1444 -0.0531 0.032 Uiso 1 1 calc R
HN1 H 0.095(3) 0.361(3) 0.0090(18) 0.000(10) Uiso 1 1 d .
HN2 H 0.343(3) 0.325(3) -0.046(2) 0.025(12) Uiso 1 1 d .

loop_
_atom_site_aniso_label
_atom_site_aniso_U_11
_atom_site_aniso_U_22
_atom_site_aniso_U_33
_atom_site_aniso_U_23
_atom_site_aniso_U_13
_atom_site_aniso_U_12
S1 0.0219(5) 0.0275(6) 0.0256(6) -0.0013(5) -0.0008(5) 0.0008(5)
O1 0.0258(15) 0.0294(17) 0.0265(17) 0.0044(14) -0.0030(14) 0.0063(13)
O2 0.0230(15) 0.0304(17) 0.0329(18) -0.0058(15) -0.0025(14) -0.0028(14)
O3 0.0297(16) 0.0305(18) 0.0242(18) 0.0035(15) -0.0007(14) -0.0031(14)
O4 0.0289(16) 0.0212(16) 0.0260(18) -0.0013(14) -0.0059(14) -0.0012(13)
N1 0.0230(18) 0.017(2) 0.032(2) -0.0034(19) -0.0042(16) -0.0008(17)
N2 0.0223(18) 0.024(2) 0.021(2) 0.0000(17) -0.0034(16) -0.0018(16)
C1 0.023(2) 0.031(3) 0.018(2) -0.002(2) 0.0008(18) -0.0007(19)
C2 0.026(2) 0.031(3) 0.029(3) 0.000(2) 0.005(2) -0.001(2)
C3 0.028(2) 0.031(3) 0.030(3) -0.006(2) 0.003(2) 0.003(2)
C4 0.024(2) 0.044(3) 0.021(2) -0.003(2) 0.002(2) -0.002(2)
C5 0.023(2) 0.028(3) 0.033(3) 0.005(2) -0.002(2) -0.005(2)
C6 0.022(2) 0.031(3) 0.033(3) -0.004(2) -0.004(2) -0.0017(19)
C7 0.022(2) 0.018(2) 0.027(2) 0.005(2) 0.0017(19) 0.0002(18)
C8 0.020(2) 0.029(2) 0.021(2) 0.003(2) 0.0001(18) -0.0028(19)
C9 0.021(2) 0.037(3) 0.027(3) -0.001(2) 0.002(2) 0.000(2)
C10 0.024(2) 0.047(3) 0.035(3) 0.017(3) 0.000(2) 0.001(2)
C11 0.030(3) 0.068(4) 0.027(3) 0.009(3) -0.006(2) -0.006(3)
C12 0.027(2) 0.053(3) 0.025(3) -0.009(3) 0.000(2) -0.011(2)
C13 0.021(2) 0.035(3) 0.029(3) -0.003(2) -0.003(2) -0.003(2)
C14 0.022(2) 0.020(2) 0.024(2) 0.000(2) -0.0031(19) 0.0024(18)
C15 0.025(2) 0.023(2) 0.025(2) 0.000(2) -0.002(2) 0.0030(18)
C16 0.021(2) 0.029(3) 0.018(2) -0.001(2) 0.0002(19) -0.0034(19)
C17 0.027(2) 0.022(2) 0.030(3) 0.000(2) -0.003(2) 0.0002(19)
C18 0.033(2) 0.031(3) 0.023(3) 0.001(2) -0.008(2) -0.005(2)
C19 0.032(2) 0.024(2) 0.029(3) -0.003(2) -0.003(2) -0.011(2)
C20 0.025(2) 0.029(3) 0.035(3) -0.001(2) 0.002(2) 0.000(2)
C21 0.018(2) 0.031(3) 0.032(3) -0.005(2) -0.002(2) 0.0001(19)
C22 0.019(2) 0.021(2) 0.025(2) 0.000(2) 0.0015(19) 0.0028(18)
C23 0.028(2) 0.037(3) 0.022(3) -0.003(2) -0.008(2) -0.003(2)
C24 0.029(2) 0.036(3) 0.031(3) 0.008(2) -0.010(2) -0.006(2)
C25 0.021(2) 0.026(2) 0.025(3) 0.001(2) -0.0012(19) -0.0004(19)
C26 0.027(2) 0.020(2) 0.024(3) 0.0065(19) -0.009(2) 0.0056(18)
C27 0.031(2) 0.020(2) 0.031(3) 0.002(2) -0.001(2) -0.004(2)
C28 0.037(3) 0.021(2) 0.038(3) -0.006(2) 0.000(2) 0.000(2)
C29 0.033(2) 0.027(3) 0.028(3) 0.001(2) 0.003(2) 0.003(2)
C30 0.023(2) 0.032(3) 0.034(3) -0.001(2) 0.002(2) 0.005(2)
C31 0.025(2) 0.026(2) 0.030(3) 0.000(2) -0.001(2) -0.001(2)

loop_
_atom_type_symbol
_atom_type_description
_atom_type_scat_dispersion_real
_atom_type_scat_dispersion_imag
_atom_type_scat_source
C C 0.0033 0.0016 'International Tables Vol C Tables 4.2.6.8 and 6.1.1.4'
H H 0.0000 0.0000 'International Tables Vol C Tables 4.2.6.8 and 6.1.1.4'
N N 0.0061 0.0033 'International Tables Vol C Tables 4.2.6.8 and 6.1.1.4'
O O 0.0106 0.0060 'International Tables Vol C Tables 4.2.6.8 and 6.1.1.4'
S S 0.1246 0.1234 'International Tables Vol C Tables 4.2.6.8 and 6.1.1.4'

loop_
_geom_angle_atom_site_label_1
_geom_angle_atom_site_label_2
_geom_angle_atom_site_label_3
_geom_angle
O2 S1 O1 120.25(18)
O2 S1 N1 106.35(18)
O1 S1 N1 105.57(18)
O2 S1 C1 107.45(19)
O1 S1 C1 107.77(19)
N1 S1 C1 109.09(19)
C22 O4 C23 116.3(3)
C7 N1 S1 122.0(3)
C15 N2 C14 118.6(3)
C6 C1 C2 120.6(4)
C6 C1 S1 119.2(3)
C2 C1 S1 120.1(3)
C1 C2 C3 119.4(4)
C2 C3 C4 119.8(4)
C5 C4 C3 120.5(4)
C4 C5 C6 119.9(4)
C5 C6 C1 119.8(4)
N1 C7 C8 113.4(3)
N1 C7 C14 106.7(3)
C8 C7 C14 114.4(3)
C9 C8 C13 118.2(4)
C9 C8 C7 119.8(4)
C13 C8 C7 122.0(4)
C10 C9 C8 120.8(4)
C9 C10 C11 121.0(5)
C12 C11 C10 118.0(5)
C13 C12 C11 121.1(5)
C12 C13 C8 120.9(4)
N2 C14 C22 106.6(3)
N2 C14 C7 109.1(3)
C22 C14 C7 106.6(3)
N2 C14 C25 116.7(3)
C22 C14 C25 107.6(3)
C7 C14 C25 109.9(3)
N2 C15 C16 113.0(3)
C21 C16 C17 118.1(4)
C21 C16 C15 123.1(4)
C17 C16 C15 118.8(4)
C18 C17 C16 120.6(4)
C17 C18 C19 120.8(4)
C18 C19 C20 118.9(4)
C21 C20 C19 120.5(4)
C20 C21 C16 121.0(4)
O3 C22 O4 123.9(4)
O3 C22 C14 124.8(4)
O4 C22 C14 111.3(3)
O4 C23 C24 111.2(4)
C26 C25 C14 117.0(3)
C27 C26 C31 116.7(4)
C27 C26 C25 119.6(4)
C31 C26 C25 123.6(4)
C28 C27 C26 121.7(4)
C29 C28 C27 120.4(4)
C30 C29 C28 119.4(4)
C29 C30 C31 120.1(4)
C30 C31 C26 121.6(4)

loop_
_geom_bond_atom_site_label_1
_geom_bond_atom_site_label_2
_geom_bond_distance
S1 O2 1.432(3)
S1 O1 1.433(3)
S1 N1 1.627(4)
S1 C1 1.765(4)
O3 C22 1.205(5)
O4 C22 1.344(4)
O4 C23 1.451(5)
N1 C7 1.475(5)
N2 C15 1.458(5)
N2 C14 1.464(5)
C1 C6 1.384(6)
C1 C2 1.385(6)
C2 C3 1.386(6)
C3 C4 1.388(6)
C4 C5 1.376(6)
C5 C6 1.382(6)
C7 C8 1.523(6)
C7 C14 1.561(5)
C8 C9 1.384(6)
C8 C13 1.392(6)
C9 C10 1.379(6)
C10 C11 1.390(6)
C11 C12 1.384(6)
C12 C13 1.373(6)
C14 C22 1.537(6)
C14 C25 1.565(5)
C15 C16 1.511(5)
C16 C21 1.384(5)
C16 C17 1.399(5)
C17 C18 1.372(6)
C18 C19 1.382(6)
C19 C20 1.385(5)
C20 C21 1.375(6)
C23 C24 1.505(6)
C25 C26 1.505(6)
C26 C27 1.385(6)
C26 C31 1.394(5)
C27 C28 1.379(6)
C28 C29 1.378(6)
C29 C30 1.366(6)
C30 C31 1.389(6)

loop_
_geom_torsion_atom_site_label_1
_geom_torsion_atom_site_label_2
_geom_torsion_atom_site_label_3
_geom_torsion_atom_site_label_4
_geom_torsion
O2 S1 N1 C7 -43.7(4)
O1 S1 N1 C7 -172.5(3)
C1 S1 N1 C7 71.9(4)
O2 S1 C1 C6 35.3(4)
O1 S1 C1 C6 166.2(3)
N1 S1 C1 C6 -79.6(4)
O2 S1 C1 C2 -147.7(3)
O1 S1 C1 C2 -16.8(4)
N1 S1 C1 C2 97.4(4)
C6 C1 C2 C3 -0.2(6)
S1 C1 C2 C3 -177.2(3)
C1 C2 C3 C4 1.0(6)
C2 C3 C4 C5 -2.1(6)
C3 C4 C5 C6 2.3(6)
C4 C5 C6 C1 -1.5(6)
C2 C1 C6 C5 0.4(6)
S1 C1 C6 C5 177.4(3)
S1 N1 C7 C8 -79.9(4)
S1 N1 C7 C14 153.2(3)
N1 C7 C8 C9 145.3(4)
C14 C7 C8 C9 -92.0(4)
N1 C7 C8 C13 -33.5(5)
C14 C7 C8 C13 89.2(5)
C13 C8 C9 C10 -0.6(6)
C7 C8 C9 C10 -179.4(4)
C8 C9 C10 C11 0.3(6)
C9 C10 C11 C12 0.3(6)
C10 C11 C12 C13 -0.5(7)
C11 C12 C13 C8 0.2(7)
C9 C8 C13 C12 0.4(6)
C7 C8 C13 C12 179.2(4)
C15 N2 C14 C22 -152.5(3)
C15 N2 C14 C7 92.8(4)
C15 N2 C14 C25 -32.3(5)
N1 C7 C14 N2 63.2(4)
C8 C7 C14 N2 -63.0(4)
N1 C7 C14 C22 -51.5(4)
C8 C7 C14 C22 -177.8(3)
N1 C7 C14 C25 -167.8(3)
C8 C7 C14 C25 66.0(4)
C14 N2 C15 C16 -158.4(4)
N2 C15 C16 C21 16.0(6)
N2 C15 C16 C17 -165.8(4)
C21 C16 C17 C18 1.8(6)
C15 C16 C17 C18 -176.5(4)
C16 C17 C18 C19 -0.8(7)
C17 C18 C19 C20 -0.4(7)
C18 C19 C20 C21 0.5(6)
C19 C20 C21 C16 0.6(7)
C17 C16 C21 C20 -1.7(6)
C15 C16 C21 C20 176.5(4)
C23 O4 C22 O3 -3.7(5)
C23 O4 C22 C14 177.3(3)
N2 C14 C22 O3 9.4(5)
C7 C14 C22 O3 125.8(4)
C25 C14 C22 O3 -116.5(4)
N2 C14 C22 O4 -171.7(3)
C7 C14 C22 O4 -55.3(4)
C25 C14 C22 O4 62.5(4)
C22 O4 C23 C24 -81.6(4)
N2 C14 C25 C26 -76.4(5)
C22 C14 C25 C26 43.3(4)
C7 C14 C25 C26 158.9(3)
C14 C25 C26 C27 -111.4(4)
C14 C25 C26 C31 71.1(5)
C31 C26 C27 C28 -1.5(6)
C25 C26 C27 C28 -179.2(4)
C26 C27 C28 C29 1.0(7)
C27 C28 C29 C30 -0.9(7)
C28 C29 C30 C31 1.4(6)
C29 C30 C31 C26 -2.0(6)
C27 C26 C31 C30 2.0(6)
C25 C26 C31 C30 179.5(4)
